data_1545992
loop_
_publ_author_name
'Hu, Ting'
'Connor, Alan L.'
'Miller, Daniel P.'
'Wang, Xiao'
'Pei, Qiang'
'Liu, Rui'
'He, Lan'
'Zheng, Chong'
'Zurek, Eva'
'Lu, Zhong-Lin'
'Gong, Bing'

_publ_section_title
;
 Helical Folding of Meta-Connected Aromatic Oligoureas.
;
_journal_issue 10
_journal_name_full 'Organic letters'
_journal_page_first 2666
_journal_page_last 2669
_journal_paper_doi 10.1021/acs.orglett.7b01005
_journal_volume 19
_journal_year 2017
_chemical_formula_sum 'C46 H70 N6 O17'
_chemical_formula_weight 979.08
_chemical_name_systematic
; 
 ? 
;
_space_group_IT_number 2
_symmetry_cell_setting triclinic
_symmetry_space_group_name_Hall '-P 1'
_symmetry_space_group_name_H-M 'P -1'
_atom_sites_solution_hydrogens geom
_atom_sites_solution_primary direct
_atom_sites_solution_secondary difmap
_audit_creation_method SHELXL-97
_cell_angle_alpha 112.693(4)
_cell_angle_beta 101.236(5)
_cell_angle_gamma 97.554(5)
_cell_formula_units_Z 2
_cell_length_a 11.689(4)
_cell_length_b 14.240(4)
_cell_length_c 17.345(5)
_cell_measurement_reflns_used 657
_cell_measurement_temperature 293(2)
_cell_measurement_theta_max 14
_cell_measurement_theta_min 1
_cell_volume 2543.5(13)
_computing_cell_refinement 'SMART and SAINT (Bruker, 1999)'
_computing_data_collection 'SMART (Bruker, 1999)'
_computing_data_reduction 'SAINT (Bruker, 1999)'
_computing_molecular_graphics 'SHELXTL (Sheldrick, 1997)'
_computing_publication_material 'SHELXTL (Sheldrick, 1997)'
_computing_structure_refinement 'SHELXTL (Sheldrick, 1997)'
_computing_structure_solution 'SIR97 (Altomare et al., 1999)'
_diffrn_ambient_temperature 293(2)
_diffrn_detector_area_resol_mean 0
_diffrn_measured_fraction_theta_full 0.981
_diffrn_measured_fraction_theta_max 0.981
_diffrn_measurement_device_type 'Bruker SMART CCD  PLATFORM'
_diffrn_measurement_method '\w scans'
_diffrn_radiation_monochromator graphite
_diffrn_radiation_source 'fine-focus sealed tube'
_diffrn_radiation_type MoK\a
_diffrn_radiation_wavelength 0.71073
_diffrn_reflns_av_R_equivalents 0.0330
_diffrn_reflns_av_sigmaI/netI 0.0420
_diffrn_reflns_limit_h_max 13
_diffrn_reflns_limit_h_min -13
_diffrn_reflns_limit_k_max 16
_diffrn_reflns_limit_k_min -16
_diffrn_reflns_limit_l_max 20
_diffrn_reflns_limit_l_min -19
_diffrn_reflns_number 17735
_diffrn_reflns_theta_full 25.00
_diffrn_reflns_theta_max 25.00
_diffrn_reflns_theta_min 1.58
_diffrn_standards_decay_% 0
_diffrn_standards_interval_count 0
_diffrn_standards_interval_time 0
_diffrn_standards_number 0
_exptl_absorpt_coefficient_mu 0.103
_exptl_absorpt_correction_T_max 0.2641
_exptl_absorpt_correction_T_min 0.1584
_exptl_absorpt_correction_type multi-scan
_exptl_absorpt_process_details 'SADABS (Sheldrick, 2000)'
_exptl_crystal_colour orange
_exptl_crystal_density_diffrn 1.318
_exptl_crystal_density_method 'not measured'
_exptl_crystal_description plate
_exptl_crystal_F_000 1076
_exptl_crystal_size_max 0.80
_exptl_crystal_size_mid 0.60
_exptl_crystal_size_min 0.20
_refine_diff_density_max 0.571
_refine_diff_density_min -0.388
_refine_diff_density_rms 0.055
_refine_ls_extinction_method none
_refine_ls_goodness_of_fit_ref 1.205
_refine_ls_hydrogen_treatment mixed
_refine_ls_matrix_type full
_refine_ls_number_parameters 640
_refine_ls_number_reflns 8787
_refine_ls_number_restraints 2
_refine_ls_restrained_S_all 1.205
_refine_ls_R_factor_all 0.1101
_refine_ls_R_factor_gt 0.0959
_refine_ls_shift/su_max 0.004
_refine_ls_shift/su_mean 0.000
_refine_ls_structure_factor_coef Fsqd
_refine_ls_weighting_details 'calc w=1/[\s^2^(Fo^2^)+(0.0805P)^2^+3.2429P] where P=(Fo^2^+2Fc^2^)/3'
_refine_ls_weighting_scheme calc
_refine_ls_wR_factor_gt 0.2343
_refine_ls_wR_factor_ref 0.2427
_reflns_number_gt 7436
_reflns_number_total 8787
_reflns_threshold_expression >2sigma(I)
_cod_data_source_file ol7b01005_si_003.cif
_cod_data_source_block bg118a
_cod_depositor_comments 'Adding full bibliography for 1545991--1545992.cif.'
_cod_original_cell_volume 2543.4(13)
_cod_database_code 1545992

loop_
_symmetry_equiv_pos_as_xyz
'x, y, z'
'-x, -y, -z'

loop_
_atom_site_label
_atom_site_type_symbol
_atom_site_fract_x
_atom_site_fract_y
_atom_site_fract_z
_atom_site_U_iso_or_equiv
_atom_site_adp_type
_atom_site_occupancy
_atom_site_symmetry_multiplicity
_atom_site_calc_flag
_atom_site_refinement_flags
C1 C 0.8619(4) 1.3073(3) 0.7026(2) 0.0439(9) Uani 1 1 d .
C2 C 0.8883(3) 1.3088(3) 0.6286(2) 0.0434(9) Uani 1 1 d .
H2 H 0.9078 1.3725 0.6256 0.052 Uiso 1 1 calc R
C3 C 0.8863(3) 1.2178(3) 0.5591(2) 0.0398(8) Uani 1 1 d .
C4 C 0.8561(3) 1.1196(3) 0.5607(2) 0.0396(8) Uani 1 1 d .
C5 C 0.8277(3) 1.1171(3) 0.6335(2) 0.0435(9) Uani 1 1 d .
H5 H 0.8062 1.0532 0.6358 0.052 Uiso 1 1 calc R
C6 C 0.8309(3) 1.2089(3) 0.7035(2) 0.0439(9) Uani 1 1 d .
N7 N 0.8587(3) 1.0325(2) 0.4873(2) 0.0457(8) Uani 1 1 d .
H7 H 0.8847 1.0455 0.4485 0.055 Uiso 1 1 calc R
C8 C 0.8246(3) 0.9291(3) 0.4703(2) 0.0433(9) Uani 1 1 d .
N9 N 0.8339(3) 0.8650(2) 0.3916(2) 0.0482(8) Uani 1 1 d .
H9 H 0.8577 0.8955 0.3615 0.058 Uiso 1 1 calc R
C10 C 0.8099(3) 0.7551(3) 0.3525(2) 0.0387(8) Uani 1 1 d .
C11 C 0.8184(4) 0.7074(3) 0.2671(2) 0.0440(9) Uani 1 1 d .
C12 C 0.7998(4) 0.6009(3) 0.2259(2) 0.0485(9) Uani 1 1 d .
H12 H 0.8080 0.5699 0.1698 0.058 Uiso 1 1 calc R
C13 C 0.7691(3) 0.5390(3) 0.2669(2) 0.0419(8) Uani 1 1 d .
C14 C 0.7564(3) 0.5844(3) 0.3506(2) 0.0389(8) Uani 1 1 d .
C15 C 0.7780(3) 0.6928(3) 0.3932(2) 0.0413(8) Uani 1 1 d .
H15 H 0.7710 0.7238 0.4496 0.050 Uiso 1 1 calc R
N16 N 0.7205(3) 0.5145(2) 0.38563(19) 0.0460(8) Uani 1 1 d .
H16 H 0.7130 0.4492 0.3539 0.055 Uiso 1 1 calc R
C17 C 0.6965(3) 0.5382(3) 0.4633(2) 0.0418(8) Uani 1 1 d .
N18 N 0.6555(3) 0.4508(2) 0.4755(2) 0.0467(8) Uani 1 1 d .
H18 H 0.6501 0.3909 0.4344 0.056 Uiso 1 1 calc R
C19 C 0.6217(3) 0.4507(3) 0.5494(2) 0.0410(8) Uani 1 1 d .
C20 C 0.5949(3) 0.3523(3) 0.5519(2) 0.0434(9) Uani 1 1 d .
C21 C 0.5656(4) 0.3453(3) 0.6234(3) 0.0504(10) Uani 1 1 d .
H21 H 0.5490 0.2801 0.6244 0.060 Uiso 1 1 calc R
C22 C 0.5606(4) 0.4332(3) 0.6933(3) 0.0488(9) Uani 1 1 d .
C23 C 0.5811(4) 0.5289(3) 0.6873(2) 0.0455(9) Uani 1 1 d .
C24 C 0.6113(4) 0.5368(3) 0.6165(2) 0.0469(9) Uani 1 1 d .
H24 H 0.6246 0.6016 0.6144 0.056 Uiso 1 1 calc R
O101 O 0.8611(3) 1.3935(2) 0.77194(17) 0.0555(7) Uani 1 1 d .
C102 C 0.8918(4) 1.4933(3) 0.7693(3) 0.0480(9) Uani 1 1 d .
H10A H 0.8366 1.4952 0.7206 0.058 Uiso 1 1 calc R
H10B H 0.9723 1.5052 0.7627 0.058 Uiso 1 1 calc R
C103 C 0.8843(4) 1.5757(3) 0.8531(3) 0.0598(11) Uani 1 1 d .
H103 H 0.8024 1.5608 0.8580 0.072 Uiso 1 1 calc R
C104 C 0.9688(6) 1.5733(4) 0.9299(3) 0.0950(19) Uani 1 1 d .
H10C H 0.9478 1.5063 0.9307 0.143 Uiso 1 1 calc R
H10D H 0.9629 1.6270 0.9825 0.143 Uiso 1 1 calc R
H10E H 1.0494 1.5852 0.9252 0.143 Uiso 1 1 calc R
C105 C 0.9082(6) 1.6816(3) 0.8495(3) 0.0821(16) Uani 1 1 d .
H10F H 0.9879 1.6973 0.8442 0.123 Uiso 1 1 calc R
H10G H 0.9003 1.7346 0.9017 0.123 Uiso 1 1 calc R
H10H H 0.8515 1.6794 0.8004 0.123 Uiso 1 1 calc R
O111 O 0.8432(3) 0.7756(2) 0.23048(17) 0.0604(8) Uani 1 1 d .
C112 C 0.8454(5) 0.7322(3) 0.1420(3) 0.0623(12) Uani 1 1 d .
H11A H 0.7759 0.6751 0.1075 0.075 Uiso 1 1 calc R
H11B H 0.9168 0.7051 0.1366 0.075 Uiso 1 1 calc R
C113 C 0.8449(6) 0.8162(4) 0.1109(3) 0.0875(18) Uani 1 1 d .
H11C H 0.8363 0.7864 0.0489 0.105 Uiso 1 1 calc R
H11D H 0.7772 0.8473 0.1214 0.105 Uiso 1 1 calc R
O114 O 0.9499(4) 0.8922(3) 0.1532(2) 0.0964(13) Uani 1 1 d .
C115 C 0.9634(8) 0.9669(5) 0.1192(4) 0.130(3) Uani 1 1 d .
H11E H 0.8993 1.0038 0.1258 0.156 Uiso 1 1 calc R
H11F H 0.9570 0.9315 0.0577 0.156 Uiso 1 1 calc R
C116 C 1.0769(8) 1.0409(5) 0.1621(5) 0.116(3) Uani 1 1 d .
H11G H 1.1408 1.0037 0.1572 0.139 Uiso 1 1 calc R
H11H H 1.0859 1.0867 0.1332 0.139 Uiso 1 1 calc R
O117 O 1.0876(5) 1.0996(4) 0.2471(3) 0.1243(18) Uani 1 1 d .
C118 C 1.2040(6) 1.1599(5) 0.2963(5) 0.110(2) Uani 1 1 d .
H11I H 1.2497 1.1177 0.3151 0.165 Uiso 1 1 calc R
H11J H 1.1990 1.2186 0.3460 0.165 Uiso 1 1 calc R
H11K H 1.2423 1.1844 0.2612 0.165 Uiso 1 1 calc R
O131 O 0.7509(3) 0.4310(2) 0.22866(17) 0.0606(8) Uani 1 1 d .
C132 C 0.6881(5) 0.3792(3) 0.1402(3) 0.0611(12) Uani 1 1 d .
H13A H 0.7366 0.3953 0.1056 0.073 Uiso 1 1 calc R
H13B H 0.6147 0.4027 0.1304 0.073 Uiso 1 1 calc R
C133 C 0.6593(5) 0.2642(3) 0.1139(3) 0.0656(12) Uani 1 1 d .
H13C H 0.6307 0.2503 0.1582 0.079 Uiso 1 1 calc R
H13D H 0.5955 0.2308 0.0603 0.079 Uiso 1 1 calc R
O134 O 0.7583(4) 0.2210(3) 0.1018(3) 0.0966(12) Uani 1 1 d .
C135 C 0.7636(8) 0.1792(6) 0.0141(5) 0.133(3) Uani 1 1 d .
H13E H 0.8450 0.1726 0.0134 0.159 Uiso 1 1 calc R
H13F H 0.7463 0.2291 -0.0094 0.159 Uiso 1 1 calc R
C136 C 0.6822(8) 0.0772(6) -0.0438(5) 0.129(3) Uani 1 1 d .
H13G H 0.6019 0.0784 -0.0370 0.155 Uiso 1 1 calc R
H13H H 0.6794 0.0627 -0.1037 0.155 Uiso 1 1 calc R
O137 O 0.7226(6) -0.0003(4) -0.0237(4) 0.154(2) Uani 1 1 d .
C138 C 0.6435(10) -0.0985(6) -0.0759(7) 0.181(5) Uani 1 1 d .
H13I H 0.5686 -0.0887 -0.1024 0.271 Uiso 1 1 calc R
H13J H 0.6303 -0.1346 -0.0407 0.271 Uiso 1 1 calc R
H13K H 0.6777 -0.1389 -0.1203 0.271 Uiso 1 1 calc R
O171 O 0.7103(3) 0.6265(2) 0.51769(19) 0.0685(9) Uani 1 1 d .
O201 O 0.6019(3) 0.27020(19) 0.48133(17) 0.0521(7) Uani 1 1 d .
C202 C 0.5603(4) 0.1658(3) 0.4739(3) 0.0555(11) Uani 1 1 d .
H20A H 0.4754 0.1529 0.4701 0.067 Uiso 1 1 calc R
H20B H 0.6027 0.1588 0.5247 0.067 Uiso 1 1 calc R
C203 C 0.5829(4) 0.0885(3) 0.3940(3) 0.0558(10) Uani 1 1 d .
H203 H 0.6692 0.1039 0.3998 0.067 Uiso 1 1 calc R
C204 C 0.5193(6) 0.0926(4) 0.3115(3) 0.0894(18) Uani 1 1 d .
H20C H 0.4343 0.0751 0.3031 0.134 Uiso 1 1 calc R
H20D H 0.5404 0.0436 0.2633 0.134 Uiso 1 1 calc R
H20E H 0.5427 0.1619 0.3153 0.134 Uiso 1 1 calc R
C205 C 0.5474(5) -0.0206(3) 0.3912(4) 0.0782(15) Uani 1 1 d .
H20F H 0.5890 -0.0208 0.4447 0.117 Uiso 1 1 calc R
H20G H 0.5686 -0.0709 0.3438 0.117 Uiso 1 1 calc R
H20H H 0.4626 -0.0386 0.3834 0.117 Uiso 1 1 calc R
O221 O 0.5328(3) 0.4315(2) 0.76484(19) 0.0617(8) Uani 1 1 d .
C222 C 0.5231(4) 0.3357(4) 0.7744(3) 0.0620(12) Uani 1 1 d .
H22A H 0.5939 0.3084 0.7667 0.074 Uiso 1 1 calc R
H22B H 0.4536 0.2840 0.7314 0.074 Uiso 1 1 calc R
C223 C 0.5107(5) 0.3592(4) 0.8648(3) 0.0683(13) Uani 1 1 d .
H223 H 0.4395 0.3879 0.8706 0.082 Uiso 1 1 calc R
C224 C 0.4897(6) 0.2572(6) 0.8748(4) 0.104(2) Uani 1 1 d .
H22C H 0.4198 0.2095 0.8308 0.156 Uiso 1 1 calc R
H22D H 0.4781 0.2707 0.9310 0.156 Uiso 1 1 calc R
H22E H 0.5580 0.2270 0.8687 0.156 Uiso 1 1 calc R
C225 C 0.6175(6) 0.4399(5) 0.9337(3) 0.0962(19) Uani 1 1 d .
H22F H 0.6116 0.4465 0.9899 0.144 Uiso 1 1 calc R
H22G H 0.6188 0.5061 0.9309 0.144 Uiso 1 1 calc R
H22H H 0.6898 0.4184 0.9238 0.144 Uiso 1 1 calc R
N231 N 0.5664(3) 0.6230(3) 0.7538(2) 0.0562(9) Uani 1 1 d .
O232 O 0.5966(4) 0.6386(3) 0.8303(2) 0.0815(11) Uani 1 1 d .
O233 O 0.5222(4) 0.6843(2) 0.7298(2) 0.0776(10) Uani 1 1 d .
O301 O 0.9110(3) 1.21489(19) 0.48489(16) 0.0469(6) Uani 1 1 d .
C302 C 0.9381(4) 1.3117(3) 0.4764(2) 0.0474(9) Uani 1 1 d .
H30A H 1.0119 1.3564 0.5192 0.057 Uiso 1 1 calc R
H30B H 0.8741 1.3482 0.4858 0.057 Uiso 1 1 calc R
C303 C 0.9513(4) 1.2865(3) 0.3867(3) 0.0543(10) Uani 1 1 d .
H303 H 1.0115 1.2445 0.3774 0.065 Uiso 1 1 calc R
C304 C 0.9978(5) 1.3889(4) 0.3813(4) 0.0735(14) Uani 1 1 d .
H30C H 0.9387 1.4302 0.3882 0.110 Uiso 1 1 calc R
H30D H 1.0133 1.3736 0.3259 0.110 Uiso 1 1 calc R
H30E H 1.0705 1.4270 0.4265 0.110 Uiso 1 1 calc R
C305 C 0.8357(6) 1.2243(4) 0.3175(3) 0.0825(16) Uani 1 1 d .
H30F H 0.8104 1.1596 0.3211 0.124 Uiso 1 1 calc R
H30G H 0.8482 1.2100 0.2613 0.124 Uiso 1 1 calc R
H30H H 0.7750 1.2637 0.3260 0.124 Uiso 1 1 calc R
N601 N 0.8013(3) 1.1990(3) 0.7780(2) 0.0539(9) Uani 1 1 d .
O602 O 0.7362(4) 1.1176(3) 0.7655(2) 0.0884(12) Uani 1 1 d .
O603 O 0.8421(4) 1.2707(3) 0.8501(2) 0.0843(11) Uani 1 1 d .
O801 O 0.7894(3) 0.8996(2) 0.52069(19) 0.0693(9) Uani 1 1 d .
OW1 O 0.9561(4) 1.0135(3) 0.3389(3) 0.0819(11) Uani 1 1 d D
H1WA H 0.880(2) 1.011(4) 0.301(3) 0.068(16) Uiso 1 1 d D
H1WB H 0.961(7) 0.986(5) 0.2784(17) 0.14(3) Uiso 1 1 d D

loop_
_atom_site_aniso_label
_atom_site_aniso_U_11
_atom_site_aniso_U_22
_atom_site_aniso_U_33
_atom_site_aniso_U_23
_atom_site_aniso_U_13
_atom_site_aniso_U_12
C1 0.054(2) 0.0365(19) 0.0387(19) 0.0137(16) 0.0128(17) 0.0102(17)
C2 0.053(2) 0.0355(19) 0.043(2) 0.0176(16) 0.0157(17) 0.0082(16)
C3 0.045(2) 0.0388(19) 0.0398(19) 0.0198(16) 0.0137(16) 0.0094(16)
C4 0.047(2) 0.0325(18) 0.0407(19) 0.0160(15) 0.0132(16) 0.0098(15)
C5 0.050(2) 0.040(2) 0.046(2) 0.0215(17) 0.0169(17) 0.0112(17)
C6 0.049(2) 0.045(2) 0.0407(19) 0.0192(17) 0.0164(17) 0.0123(17)
N7 0.066(2) 0.0345(16) 0.0428(17) 0.0178(13) 0.0250(15) 0.0110(14)
C8 0.054(2) 0.0349(19) 0.043(2) 0.0166(16) 0.0155(17) 0.0100(16)
N9 0.076(2) 0.0297(15) 0.0439(17) 0.0166(13) 0.0270(16) 0.0094(15)
C10 0.044(2) 0.0349(18) 0.0353(18) 0.0151(15) 0.0075(15) 0.0064(15)
C11 0.056(2) 0.038(2) 0.043(2) 0.0212(16) 0.0151(17) 0.0086(17)
C12 0.069(3) 0.041(2) 0.0350(19) 0.0154(16) 0.0150(18) 0.0098(18)
C13 0.053(2) 0.0296(18) 0.0391(19) 0.0115(15) 0.0086(16) 0.0101(16)
C14 0.044(2) 0.0352(18) 0.0400(19) 0.0191(15) 0.0099(15) 0.0094(15)
C15 0.053(2) 0.0347(19) 0.0341(18) 0.0130(15) 0.0119(16) 0.0080(16)
N16 0.070(2) 0.0296(15) 0.0401(16) 0.0153(13) 0.0178(15) 0.0105(14)
C17 0.049(2) 0.037(2) 0.0375(19) 0.0177(16) 0.0070(16) 0.0032(16)
N18 0.069(2) 0.0319(16) 0.0410(17) 0.0168(13) 0.0179(15) 0.0085(15)
C19 0.044(2) 0.0397(19) 0.0428(19) 0.0216(16) 0.0116(16) 0.0086(16)
C20 0.049(2) 0.039(2) 0.044(2) 0.0209(17) 0.0107(17) 0.0091(16)
C21 0.062(3) 0.046(2) 0.053(2) 0.0291(19) 0.019(2) 0.0129(19)
C22 0.057(2) 0.052(2) 0.048(2) 0.0284(19) 0.0207(19) 0.0170(19)
C23 0.052(2) 0.042(2) 0.044(2) 0.0170(17) 0.0151(17) 0.0134(17)
C24 0.056(2) 0.038(2) 0.050(2) 0.0216(17) 0.0157(18) 0.0078(17)
O101 0.085(2) 0.0363(14) 0.0447(15) 0.0132(12) 0.0265(14) 0.0124(14)
C102 0.059(2) 0.038(2) 0.048(2) 0.0169(17) 0.0164(18) 0.0120(18)
C103 0.080(3) 0.040(2) 0.059(3) 0.0140(19) 0.032(2) 0.014(2)
C104 0.146(6) 0.071(3) 0.051(3) 0.014(3) 0.013(3) 0.025(4)
C105 0.120(5) 0.040(2) 0.076(3) 0.011(2) 0.037(3) 0.016(3)
O111 0.101(2) 0.0402(15) 0.0449(15) 0.0213(12) 0.0290(15) 0.0079(15)
C112 0.091(3) 0.050(2) 0.044(2) 0.0167(19) 0.027(2) 0.007(2)
C113 0.126(5) 0.079(4) 0.054(3) 0.033(3) 0.023(3) -0.002(3)
O114 0.128(3) 0.080(3) 0.073(2) 0.040(2) 0.023(2) -0.020(2)
C115 0.215(9) 0.080(4) 0.084(4) 0.044(4) 0.040(5) -0.031(5)
C116 0.179(7) 0.071(4) 0.115(5) 0.045(4) 0.082(5) 0.005(4)
O117 0.140(4) 0.094(3) 0.113(4) 0.015(3) 0.064(3) -0.013(3)
C118 0.104(5) 0.091(5) 0.130(6) 0.041(4) 0.044(5) 0.003(4)
O131 0.102(2) 0.0332(14) 0.0394(14) 0.0121(12) 0.0141(15) 0.0112(14)
C132 0.086(3) 0.041(2) 0.045(2) 0.0117(18) 0.009(2) 0.010(2)
C133 0.079(3) 0.048(2) 0.054(3) 0.008(2) 0.017(2) 0.005(2)
O134 0.117(3) 0.079(3) 0.077(2) 0.012(2) 0.027(2) 0.031(2)
C135 0.147(7) 0.114(6) 0.100(5) 0.004(4) 0.047(5) 0.017(5)
C136 0.180(8) 0.081(5) 0.103(5) 0.010(4) 0.040(5) 0.042(5)
O137 0.194(6) 0.090(4) 0.141(5) 0.038(3) 0.008(4) 0.000(4)
C138 0.205(11) 0.082(5) 0.184(10) 0.008(6) 0.038(8) -0.025(6)
O171 0.117(3) 0.0343(15) 0.0526(17) 0.0145(13) 0.0376(18) 0.0032(16)
O201 0.0758(19) 0.0334(14) 0.0509(15) 0.0201(12) 0.0234(14) 0.0078(13)
C202 0.070(3) 0.035(2) 0.068(3) 0.0280(19) 0.022(2) 0.0085(19)
C203 0.064(3) 0.042(2) 0.059(2) 0.0209(19) 0.012(2) 0.0100(19)
C204 0.116(5) 0.065(3) 0.070(3) 0.023(3) 0.002(3) 0.015(3)
C205 0.098(4) 0.041(2) 0.089(4) 0.025(2) 0.019(3) 0.009(2)
O221 0.086(2) 0.0626(19) 0.0585(17) 0.0360(15) 0.0387(16) 0.0275(16)
C222 0.073(3) 0.071(3) 0.067(3) 0.047(2) 0.029(2) 0.024(2)
C223 0.073(3) 0.090(4) 0.068(3) 0.051(3) 0.032(3) 0.029(3)
C224 0.120(5) 0.133(6) 0.115(5) 0.097(5) 0.052(4) 0.040(4)
C225 0.105(5) 0.123(5) 0.061(3) 0.042(3) 0.021(3) 0.022(4)
N231 0.064(2) 0.052(2) 0.052(2) 0.0199(17) 0.0188(17) 0.0153(17)
O232 0.120(3) 0.073(2) 0.0495(19) 0.0170(16) 0.0266(19) 0.035(2)
O233 0.116(3) 0.0525(19) 0.074(2) 0.0268(17) 0.035(2) 0.0390(19)
O301 0.0693(18) 0.0346(13) 0.0420(14) 0.0191(11) 0.0217(13) 0.0094(12)
C302 0.058(2) 0.038(2) 0.049(2) 0.0219(17) 0.0155(18) 0.0102(17)
C303 0.071(3) 0.051(2) 0.058(2) 0.032(2) 0.030(2) 0.021(2)
C304 0.092(4) 0.070(3) 0.085(3) 0.051(3) 0.041(3) 0.023(3)
C305 0.117(5) 0.076(3) 0.052(3) 0.031(3) 0.018(3) 0.010(3)
N601 0.067(2) 0.051(2) 0.053(2) 0.0264(17) 0.0246(17) 0.0165(18)
O602 0.117(3) 0.074(2) 0.069(2) 0.0296(18) 0.038(2) -0.016(2)
O603 0.147(4) 0.058(2) 0.0449(18) 0.0166(16) 0.037(2) 0.011(2)
O801 0.125(3) 0.0351(15) 0.0573(17) 0.0203(13) 0.0474(19) 0.0123(16)
OW1 0.126(4) 0.069(2) 0.079(2) 0.040(2) 0.063(3) 0.031(2)

loop_
_atom_type_symbol
_atom_type_description
_atom_type_scat_dispersion_real
_atom_type_scat_dispersion_imag
_atom_type_scat_source
C C 0.0033 0.0016 'International Tables Vol C Tables 4.2.6.8 and 6.1.1.4'
N N 0.0061 0.0033 'International Tables Vol C Tables 4.2.6.8 and 6.1.1.4'
O O 0.0106 0.0060 'International Tables Vol C Tables 4.2.6.8 and 6.1.1.4'
H H 0.0000 0.0000 'International Tables Vol C Tables 4.2.6.8 and 6.1.1.4'

loop_
_geom_angle_atom_site_label_1
_geom_angle_atom_site_label_2
_geom_angle_atom_site_label_3
_geom_angle
O101 C1 C2 124.0(3)
O101 C1 C6 118.8(3)
C2 C1 C6 117.2(3)
C3 C2 C1 121.5(3)
O301 C3 C2 123.8(3)
O301 C3 C4 115.2(3)
C2 C3 C4 121.0(3)
C5 C4 N7 125.8(3)
C5 C4 C3 118.0(3)
N7 C4 C3 116.2(3)
C4 C5 C6 120.8(3)
C5 C6 C1 121.6(3)
C5 C6 N601 117.1(3)
C1 C6 N601 121.3(3)
C8 N7 C4 127.4(3)
O801 C8 N9 124.7(3)
O801 C8 N7 123.3(3)
N9 C8 N7 112.1(3)
C8 N9 C10 128.6(3)
C15 C10 C11 119.1(3)
C15 C10 N9 123.9(3)
C11 C10 N9 117.0(3)
C12 C11 O111 125.1(3)
C12 C11 C10 120.2(3)
O111 C11 C10 114.7(3)
C11 C12 C13 120.5(3)
C12 C13 O131 122.9(3)
C12 C13 C14 120.3(3)
O131 C13 C14 116.8(3)
C13 C14 C15 119.2(3)
C13 C14 N16 116.0(3)
C15 C14 N16 124.8(3)
C10 C15 C14 120.7(3)
C17 N16 C14 127.6(3)
O171 C17 N16 124.3(3)
O171 C17 N18 122.7(3)
N16 C17 N18 113.0(3)
C17 N18 C19 126.0(3)
C24 C19 N18 125.3(3)
C24 C19 C20 118.5(3)
N18 C19 C20 116.2(3)
O201 C20 C21 124.8(3)
O201 C20 C19 115.0(3)
C21 C20 C19 120.2(3)
C20 C21 C22 121.3(4)
O221 C22 C21 124.2(4)
O221 C22 C23 118.4(3)
C21 C22 C23 117.4(3)
C24 C23 C22 121.6(3)
C24 C23 N231 117.4(3)
C22 C23 N231 120.9(3)
C19 C24 C23 120.8(4)
C1 O101 C102 117.8(3)
O101 C102 C103 107.5(3)
C102 C103 C104 111.1(4)
C102 C103 C105 108.5(4)
C104 C103 C105 112.7(4)
C11 O111 C112 117.8(3)
O111 C112 C113 108.2(4)
O114 C113 C112 110.3(5)
C113 O114 C115 113.7(5)
O114 C115 C116 111.8(7)
O117 C116 C115 112.3(6)
C116 O117 C118 114.9(6)
C13 O131 C132 116.9(3)
O131 C132 C133 109.5(4)
O134 C133 C132 112.2(4)
C133 O134 C135 113.5(5)
O134 C135 C136 116.1(7)
O137 C136 C135 109.4(8)
C136 O137 C138 110.7(8)
C20 O201 C202 118.1(3)
O201 C202 C203 108.6(3)
C202 C203 C204 113.8(4)
C202 C203 C205 107.8(4)
C204 C203 C205 111.4(4)
C22 O221 C222 118.1(3)
O221 C222 C223 107.3(4)
C225 C223 C222 111.7(4)
C225 C223 C224 112.7(5)
C222 C223 C224 108.7(5)
O232 N231 O233 122.6(4)
O232 N231 C23 120.1(4)
O233 N231 C23 117.3(3)
C3 O301 C302 118.8(3)
O301 C302 C303 108.2(3)
C302 C303 C305 112.3(4)
C302 C303 C304 108.6(4)
C305 C303 C304 111.4(4)
O602 N601 O603 122.4(4)
O602 N601 C6 117.7(3)
O603 N601 C6 120.0(4)

loop_
_geom_bond_atom_site_label_1
_geom_bond_atom_site_label_2
_geom_bond_distance
C1 O101 1.350(4)
C1 C2 1.385(5)
C1 C6 1.407(5)
C2 C3 1.382(5)
C3 O301 1.360(4)
C3 C4 1.408(5)
C4 C5 1.378(5)
C4 N7 1.403(4)
C5 C6 1.389(5)
C6 N601 1.454(5)
N7 C8 1.371(5)
C8 O801 1.219(4)
C8 N9 1.353(5)
N9 C10 1.407(4)
C10 C15 1.386(5)
C10 C11 1.402(5)
C11 C12 1.370(5)
C11 O111 1.380(4)
C12 C13 1.383(5)
C13 O131 1.387(4)
C13 C14 1.389(5)
C14 C15 1.392(5)
C14 N16 1.412(4)
N16 C17 1.352(5)
C17 O171 1.212(4)
C17 N18 1.383(5)
N18 C19 1.413(5)
C19 C24 1.366(5)
C19 C20 1.414(5)
C20 O201 1.354(4)
C20 C21 1.384(5)
C21 C22 1.385(6)
C22 O221 1.350(5)
C22 C23 1.399(5)
C23 C24 1.383(5)
C23 N231 1.449(5)
O101 C102 1.440(5)
C102 C103 1.504(5)
C103 C104 1.510(7)
C103 C105 1.525(6)
O111 C112 1.423(5)
C112 C113 1.491(7)
C113 O114 1.380(6)
O114 C115 1.406(7)
C115 C116 1.438(10)
C116 O117 1.356(8)
O117 C118 1.411(8)
O131 C132 1.407(5)
C132 C133 1.490(6)
C133 O134 1.394(6)
O134 C135 1.421(8)
C135 C136 1.470(10)
C136 O137 1.391(9)
O137 C138 1.409(9)
O201 C202 1.450(4)
C202 C203 1.498(6)
C203 C204 1.505(7)
C203 C205 1.535(6)
O221 C222 1.430(5)
C222 C223 1.514(6)
C223 C225 1.512(8)
C223 C224 1.522(7)
N231 O232 1.227(5)
N231 O233 1.231(5)
O301 C302 1.443(4)
C302 C303 1.499(5)
C303 C305 1.512(7)
C303 C304 1.532(6)
N601 O602 1.216(5)
N601 O603 1.219(5)
